data_4312889
loop_
_publ_author_name
'Jia-Cheng Liu'
Guo
'Jin-Shun Huang'
'Xiao-Zeng You'

_publ_section_title
;
 Different Oxidation States of Copper(I, I/II, II) Thiocyanate Complexes
 Containing 1,2,4-Triazole as a Bridging Ligand: Syntheses, Crystal
 Structures, and Magnetic Properties of 2-D Polymer CuI(admtrz)SCN, Linear
 Trinuclear [CuI2CuII(admtrz)6(SCN)2](ClO4)2, and Triangular Trinuclear
 [CuII3(admtrz)4(SCN)3(\m3-OH)(H2O)](ClO4)2.H2O (admtrz =
 4-Amino-3,5-dimethyl-1,2,4-triazole)
;
_journal_name_full 'Inorganic Chemistry'
_journal_page_first 235
_journal_page_last 243
_journal_paper_doi 10.1021/ic0258173
_journal_volume 42
_journal_year 2003
_chemical_formula_sum 'C26 H48 Cl2 Cu3 N26 O8 S2'
_chemical_formula_weight 1178.54
_chemical_name_systematic
; 
 ? 
;
_space_group_IT_number 15
_symmetry_cell_setting monoclinic
_symmetry_space_group_name_Hall '-C 2yc'
_symmetry_space_group_name_H-M 'C 1 2/c 1'
_atom_sites_solution_hydrogens geom
_atom_sites_solution_primary direct
_atom_sites_solution_secondary difmap
_audit_creation_method SHELXL-97
_cell_angle_alpha 90.00
_cell_angle_beta 91.11(3)
_cell_angle_gamma 90.00
_cell_formula_units_Z 4
_cell_length_a 18.772(4)
_cell_length_b 11.739(2)
_cell_length_c 22.838(5)
_cell_measurement_temperature 293(2)
_cell_volume 5031.7(18)
_computing_structure_refinement 'SHELXL-97 (Sheldrick, 1997)'
_computing_structure_solution 'SHELXS-97 (Sheldrick, 1990)'
_diffrn_ambient_temperature 293(2)
_diffrn_measured_fraction_theta_full 0.996
_diffrn_measured_fraction_theta_max 0.996
_diffrn_measurement_device_type 'Nonius CAD4'
_diffrn_measurement_method \w
_diffrn_radiation_monochromator graphite
_diffrn_radiation_source 'fine-focus sealed tube'
_diffrn_radiation_type MoK\a
_diffrn_radiation_wavelength 0.71073
_diffrn_reflns_av_R_equivalents 0.0426
_diffrn_reflns_av_sigmaI/netI 0.0830
_diffrn_reflns_limit_h_max 11
_diffrn_reflns_limit_h_min -22
_diffrn_reflns_limit_k_max 11
_diffrn_reflns_limit_k_min -13
_diffrn_reflns_limit_l_max 27
_diffrn_reflns_limit_l_min -27
_diffrn_reflns_number 8488
_diffrn_reflns_theta_full 24.99
_diffrn_reflns_theta_max 24.99
_diffrn_reflns_theta_min 1.78
_exptl_absorpt_coefficient_mu 1.515
_exptl_absorpt_correction_T_max 1.0
_exptl_absorpt_correction_T_min 0.756
_exptl_absorpt_correction_type Psi
_exptl_crystal_colour brown
_exptl_crystal_density_diffrn 1.556
_exptl_crystal_density_method 'not measured'
_exptl_crystal_description bulk
_exptl_crystal_F_000 2412
_exptl_crystal_size_max 0.26
_exptl_crystal_size_mid 0.22
_exptl_crystal_size_min 0.15
_refine_diff_density_max 0.834
_refine_diff_density_min -0.347
_refine_diff_density_rms 0.147
_refine_ls_extinction_coef 0.00032(6)
_refine_ls_extinction_expression Fc^*^=kFc[1+0.001xFc^2^\l^3^/sin(2\q)]^-1/4^
_refine_ls_extinction_method SHELXL
_refine_ls_goodness_of_fit_ref 1.007
_refine_ls_hydrogen_treatment mixed
_refine_ls_matrix_type full
_refine_ls_number_parameters 298
_refine_ls_number_reflns 4403
_refine_ls_number_restraints 0
_refine_ls_restrained_S_all 1.007
_refine_ls_R_factor_all 0.0536
_refine_ls_R_factor_gt 0.0482
_refine_ls_shift/su_max 0.030
_refine_ls_shift/su_mean 0.003
_refine_ls_structure_factor_coef Fsqd
_refine_ls_weighting_details 'calc w=1/[\s^2^(Fo^2^)+(0.0992P)^2^+0.8435P] where P=(Fo^2^+2Fc^2^)/3'
_refine_ls_weighting_scheme calc
_refine_ls_wR_factor_gt 0.1265
_refine_ls_wR_factor_ref 0.1325
_reflns_number_gt 3567
_reflns_number_total 4403
_reflns_threshold_expression >2sigma(I)
_cod_data_source_file ic0258173_s2.cif
_cod_data_source_block compound2
_cod_original_cell_volume 5031.7(17)
_cod_database_code 4312889

loop_
_symmetry_equiv_pos_as_xyz
'x, y, z'
'-x, y, -z+1/2'
'x+1/2, y+1/2, z'
'-x+1/2, y+1/2, -z+1/2'
'-x, -y, -z'
'x, -y, z-1/2'
'-x+1/2, -y+1/2, -z'
'x+1/2, -y+1/2, z-1/2'

loop_
_atom_site_label
_atom_site_type_symbol
_atom_site_fract_x
_atom_site_fract_y
_atom_site_fract_z
_atom_site_U_iso_or_equiv
_atom_site_adp_type
_atom_site_occupancy
_atom_site_symmetry_multiplicity
_atom_site_calc_flag
_atom_site_refinement_flags
_atom_site_disorder_assembly
_atom_site_disorder_group
Cu1 Cu 0.2500 0.2500 0.0000 0.04624(9) Uani 1 2 d S . .
Cu2 Cu 0.429892(15) 0.26412(2) 0.051532(13) 0.05806(8) Uani 1 1 d . . .
S1 S 0.66436(4) 0.26589(7) 0.12514(4) 0.0940(3) Uani 1 1 d . . .
N1 N 0.28590(9) 0.33882(15) 0.08949(8) 0.0579(5) Uani 1 1 d . . .
N2 N 0.35642(9) 0.33448(15) 0.10739(8) 0.0563(5) Uani 1 1 d . . .
N3 N 0.29610(10) 0.40557(16) 0.17738(8) 0.0613(5) Uani 1 1 d . . .
N4 N 0.28010(13) 0.4551(2) 0.23225(9) 0.0833(7) Uani 1 1 d . . .
H4D H 0.3137 0.4680 0.2575 0.100 Uiso 1 1 calc R . .
H4E H 0.2368 0.4722 0.2402 0.100 Uiso 1 1 calc R . .
N5 N 0.31339(10) 0.10143(14) 0.01347(8) 0.0542(5) Uani 1 1 d . . .
N6 N 0.38194(10) 0.10647(14) 0.03769(8) 0.0567(5) Uani 1 1 d . . .
N7 N 0.35176(11) -0.06906(17) 0.03109(8) 0.0660(6) Uani 1 1 d . . .
N8 N 0.35358(14) -0.18875(18) 0.03543(10) 0.0845(8) Uani 1 1 d . . .
H8D H 0.3908 -0.2222 0.0497 0.101 Uiso 1 1 calc R . .
H8E H 0.3175 -0.2284 0.0238 0.101 Uiso 1 1 calc R . .
N9 N 0.32702(9) 0.32897(14) -0.04807(7) 0.0499(4) Uani 1 1 d . . .
N10 N 0.39770(9) 0.33260(14) -0.02885(7) 0.0494(4) Uani 1 1 d . . .
N11 N 0.38894(9) 0.41355(15) -0.11341(7) 0.0544(5) Uani 1 1 d . . .
N12 N 0.41002(11) 0.46975(18) -0.16545(8) 0.0713(6) Uani 1 1 d . . .
H12D H 0.3788 0.4860 -0.1922 0.086 Uiso 1 1 calc R . .
H12E H 0.4540 0.4875 -0.1702 0.086 Uiso 1 1 calc R . .
N13 N 0.52848(12) 0.26701(18) 0.07493(11) 0.0697(6) Uani 1 1 d . . .
C1 C 0.17110(13) 0.4092(2) 0.13300(12) 0.0762(8) Uani 1 1 d . . .
H1A H 0.1498 0.3866 0.0963 0.114 Uiso 1 1 calc R . .
H1B H 0.1639 0.4893 0.1388 0.114 Uiso 1 1 calc R . .
H1C H 0.1495 0.3676 0.1642 0.114 Uiso 1 1 calc R . .
C2 C 0.25044(12) 0.38388(19) 0.13259(10) 0.0585(6) Uani 1 1 d . . .
C3 C 0.36091(12) 0.3758(2) 0.16042(10) 0.0603(6) Uani 1 1 d . . .
C4 C 0.42593(14) 0.3883(3) 0.19651(12) 0.0858(9) Uani 1 1 d . . .
H4A H 0.4660 0.3612 0.1751 0.129 Uiso 1 1 calc R . .
H4B H 0.4214 0.3448 0.2318 0.129 Uiso 1 1 calc R . .
H4C H 0.4328 0.4671 0.2062 0.129 Uiso 1 1 calc R . .
C5 C 0.22723(15) -0.0604(2) -0.01133(12) 0.0749(8) Uani 1 1 d . . .
H5A H 0.1950 -0.0020 -0.0245 0.112 Uiso 1 1 calc R . .
H5B H 0.2062 -0.1021 0.0201 0.112 Uiso 1 1 calc R . .
H5C H 0.2368 -0.1113 -0.0431 0.112 Uiso 1 1 calc R . .
C6 C 0.29547(13) -0.00710(18) 0.00983(10) 0.0598(6) Uani 1 1 d . . .
C7 C 0.40378(13) 0.0032(2) 0.04739(10) 0.0615(6) Uani 1 1 d . . .
C8 C 0.47219(14) -0.0342(2) 0.07289(13) 0.0770(8) Uani 1 1 d . . .
H8A H 0.5013 0.0311 0.0816 0.115 Uiso 1 1 calc R . .
H8B H 0.4961 -0.0823 0.0455 0.115 Uiso 1 1 calc R . .
H8C H 0.4640 -0.0759 0.1083 0.115 Uiso 1 1 calc R . .
C9 C 0.25997(12) 0.4020(2) -0.13742(10) 0.0634(7) Uani 1 1 d . . .
H9A H 0.2180 0.3715 -0.1198 0.095 Uiso 1 1 calc R . .
H9B H 0.2668 0.3663 -0.1747 0.095 Uiso 1 1 calc R . .
H9C H 0.2544 0.4827 -0.1428 0.095 Uiso 1 1 calc R . .
C10 C 0.32290(11) 0.37953(17) -0.09860(9) 0.0513(5) Uani 1 1 d . . .
C11 C 0.43433(11) 0.38518(17) -0.06890(9) 0.0518(5) Uani 1 1 d . . .
C12 C 0.51108(12) 0.4109(2) -0.06748(11) 0.0702(8) Uani 1 1 d . . .
H12A H 0.5320 0.3831 -0.0316 0.105 Uiso 1 1 calc R . .
H12B H 0.5179 0.4918 -0.0699 0.105 Uiso 1 1 calc R . .
H12C H 0.5334 0.3746 -0.1000 0.105 Uiso 1 1 calc R . .
C13 C 0.58440(14) 0.26625(19) 0.09641(11) 0.0612(7) Uani 1 1 d . . .
Cl1 Cl 0.35588(5) -0.25636(6) 0.19556(4) 0.0869(2) Uani 1 1 d . . .
O11 O 0.34334(15) -0.1468(2) 0.17405(13) 0.1242(8) Uiso 1 1 d . A .
O12 O 0.3494(2) -0.3429(4) 0.15801(19) 0.0972(11) Uiso 0.538(3) 1 d P A 1
O13 O 0.4114(3) -0.2882(7) 0.2266(3) 0.147(2) Uiso 0.538(3) 1 d P A 1
O14 O 0.2918(3) -0.2660(4) 0.2358(2) 0.1032(13) Uiso 0.538(3) 1 d P A 1
O12' O 0.3289(2) -0.3374(4) 0.14996(19) 0.0819(11) Uiso 0.462(3) 1 d P A 2
O13' O 0.4325(5) -0.2476(7) 0.1914(4) 0.156(3) Uiso 0.462(3) 1 d P A 2
O14' O 0.3366(3) -0.2676(4) 0.2485(2) 0.0996(15) Uiso 0.462(3) 1 d P A 2

loop_
_atom_site_aniso_label
_atom_site_aniso_U_11
_atom_site_aniso_U_22
_atom_site_aniso_U_33
_atom_site_aniso_U_23
_atom_site_aniso_U_13
_atom_site_aniso_U_12
Cu1 0.04571(17) 0.04444(16) 0.04865(17) 0.00277(13) 0.00296(15) -0.00512(12)
Cu2 0.05110(14) 0.06026(14) 0.06267(16) 0.00134(11) -0.00295(13) -0.00438(11)
S1 0.0645(4) 0.0979(5) 0.1187(6) -0.0032(4) -0.0227(4) 0.0027(4)
N1 0.0534(9) 0.0555(9) 0.0648(10) 0.0025(8) 0.0027(8) 0.0042(8)
N2 0.0545(9) 0.0518(9) 0.0628(9) 0.0038(8) 0.0065(8) -0.0016(8)
N3 0.0610(10) 0.0599(10) 0.0632(10) -0.0072(8) 0.0081(9) -0.0074(8)
N4 0.0850(13) 0.1036(16) 0.0617(11) -0.0198(11) 0.0122(10) -0.0054(13)
N5 0.0600(9) 0.0509(8) 0.0517(9) -0.0016(7) 0.0021(8) -0.0103(8)
N6 0.0617(9) 0.0468(8) 0.0620(10) 0.0002(8) 0.0082(8) -0.0084(8)
N7 0.0874(13) 0.0500(9) 0.0611(10) -0.0044(8) 0.0124(10) -0.0099(9)
N8 0.1234(18) 0.0414(10) 0.0886(14) 0.0030(10) -0.0002(14) -0.0039(11)
N9 0.0521(8) 0.0489(8) 0.0487(8) 0.0010(7) 0.0042(7) -0.0075(7)
N10 0.0492(8) 0.0508(8) 0.0482(8) -0.0003(7) 0.0008(7) -0.0006(7)
N11 0.0600(9) 0.0526(9) 0.0509(8) 0.0050(7) 0.0102(8) -0.0060(8)
N12 0.0700(10) 0.0840(12) 0.0605(10) 0.0239(9) 0.0119(9) -0.0149(10)
N13 0.0548(11) 0.0774(12) 0.0766(12) -0.0002(10) -0.0051(10) -0.0002(9)
C1 0.0655(13) 0.0813(16) 0.0823(15) 0.0019(13) 0.0176(12) 0.0058(13)
C2 0.0587(11) 0.0521(10) 0.0648(12) -0.0002(9) 0.0057(10) 0.0008(10)
C3 0.0636(12) 0.0597(11) 0.0577(11) -0.0021(10) 0.0056(10) -0.0118(10)
C4 0.0702(15) 0.122(2) 0.0649(14) -0.0161(15) 0.0012(12) -0.0129(16)
C5 0.0875(15) 0.0567(11) 0.0805(15) -0.0021(12) -0.0001(13) -0.0255(12)
C6 0.0734(13) 0.0523(11) 0.0539(11) -0.0016(9) 0.0029(10) -0.0102(10)
C7 0.0682(12) 0.0615(12) 0.0552(11) 0.0036(10) 0.0075(10) 0.0024(11)
C8 0.0719(14) 0.0742(15) 0.0848(16) 0.0145(13) 0.0045(13) 0.0031(13)
C9 0.0640(12) 0.0728(13) 0.0533(11) 0.0095(10) -0.0031(10) -0.0041(11)
C10 0.0560(10) 0.0479(9) 0.0500(10) 0.0014(8) 0.0006(9) -0.0021(9)
C11 0.0516(10) 0.0485(10) 0.0557(10) -0.0024(9) 0.0087(9) -0.0015(9)
C12 0.0561(12) 0.0832(15) 0.0715(14) 0.0063(12) 0.0047(11) -0.0060(12)
C13 0.0601(12) 0.0611(12) 0.0625(12) -0.0033(10) 0.0062(11) -0.0043(10)
Cl1 0.1027(5) 0.0818(4) 0.0760(4) 0.0066(3) -0.0001(4) 0.0169(3)

loop_
_atom_type_symbol
_atom_type_description
_atom_type_scat_dispersion_real
_atom_type_scat_dispersion_imag
_atom_type_scat_source
C C 0.0033 0.0016 'International Tables Vol C Tables 4.2.6.8 and 6.1.1.4'
H H 0.0000 0.0000 'International Tables Vol C Tables 4.2.6.8 and 6.1.1.4'
N N 0.0061 0.0033 'International Tables Vol C Tables 4.2.6.8 and 6.1.1.4'
O O 0.0106 0.0060 'International Tables Vol C Tables 4.2.6.8 and 6.1.1.4'
S S 0.1246 0.1234 'International Tables Vol C Tables 4.2.6.8 and 6.1.1.4'
Cl Cl 0.1484 0.1585 'International Tables Vol C Tables 4.2.6.8 and 6.1.1.4'
Cu Cu 0.3201 1.2651 'International Tables Vol C Tables 4.2.6.8 and 6.1.1.4'

loop_
_geom_angle_atom_site_label_1
_geom_angle_atom_site_label_2
_geom_angle_atom_site_label_3
_geom_angle
_geom_angle_site_symmetry_1
_geom_angle_site_symmetry_3
_geom_angle_publ_flag
N9 Cu1 N9 180.00(13) 7 . ?
N9 Cu1 N5 92.85(7) 7 7 ?
N9 Cu1 N5 87.15(7) . 7 ?
N9 Cu1 N5 87.15(7) 7 . ?
N9 Cu1 N5 92.85(7) . . ?
N5 Cu1 N5 180.00(12) 7 . ?
N9 Cu1 N1 85.94(6) 7 . ?
N9 Cu1 N1 94.06(6) . . ?
N5 Cu1 N1 85.03(7) 7 . ?
N5 Cu1 N1 94.97(7) . . ?
N9 Cu1 N1 94.06(6) 7 7 ?
N9 Cu1 N1 85.94(6) . 7 ?
N5 Cu1 N1 94.97(7) 7 7 ?
N5 Cu1 N1 85.03(7) . 7 ?
N1 Cu1 N1 180.00(9) . 7 ?
N13 Cu2 N2 118.21(9) . . ?
N13 Cu2 N6 118.09(8) . . ?
N2 Cu2 N6 99.05(7) . . ?
N13 Cu2 N10 120.06(9) . . ?
N2 Cu2 N10 101.77(7) . . ?
N6 Cu2 N10 95.29(7) . . ?
C2 N1 N2 106.92(18) . . ?
C2 N1 Cu1 133.03(15) . . ?
N2 N1 Cu1 119.51(13) . . ?
C3 N2 N1 107.79(18) . . ?
C3 N2 Cu2 133.51(16) . . ?
N1 N2 Cu2 118.66(13) . . ?
C3 N3 C2 107.55(19) . . ?
C3 N3 N4 125.1(2) . . ?
C2 N3 N4 127.31(19) . . ?
C6 N5 N6 107.37(17) . . ?
C6 N5 Cu1 129.80(16) . . ?
N6 N5 Cu1 122.14(12) . . ?
C7 N6 N5 108.34(17) . . ?
C7 N6 Cu2 132.17(16) . . ?
N5 N6 Cu2 119.49(12) . . ?
C7 N7 C6 108.5(2) . . ?
C7 N7 N8 126.5(2) . . ?
C6 N7 N8 125.0(2) . . ?
C10 N9 N10 107.85(16) . . ?
C10 N9 Cu1 130.62(14) . . ?
N10 N9 Cu1 121.52(12) . . ?
C11 N10 N9 107.75(16) . . ?
C11 N10 Cu2 130.56(14) . . ?
N9 N10 Cu2 121.68(12) . . ?
C10 N11 C11 107.81(17) . . ?
C10 N11 N12 128.14(18) . . ?
C11 N11 N12 124.05(18) . . ?
C13 N13 Cu2 170.8(2) . . ?
N1 C2 N3 108.78(19) . . ?
N1 C2 C1 126.6(2) . . ?
N3 C2 C1 124.6(2) . . ?
N2 C3 N3 108.9(2) . . ?
N2 C3 C4 126.6(2) . . ?
N3 C3 C4 124.5(2) . . ?
N5 C6 N7 107.3(2) . . ?
N5 C6 C5 129.7(2) . . ?
N7 C6 C5 122.9(2) . . ?
N6 C7 N7 108.5(2) . . ?
N6 C7 C8 128.2(2) . . ?
N7 C7 C8 123.3(2) . . ?
N9 C10 N11 108.56(18) . . ?
N9 C10 C9 130.08(19) . . ?
N11 C10 C9 121.36(18) . . ?
N10 C11 N11 107.99(18) . . ?
N10 C11 C12 127.5(2) . . ?
N11 C11 C12 124.54(19) . . ?
N13 C13 S1 178.5(3) . . ?
O14' Cl1 O13 72.2(4) . . ?
O14' Cl1 O12 120.5(3) . . ?
O13 Cl1 O12 101.1(4) . . ?
O14' Cl1 O11 112.3(3) . . ?
O13 Cl1 O11 125.7(4) . . ?
O12 Cl1 O11 117.6(2) . . ?
O14' Cl1 O13' 111.7(4) . . ?
O13 Cl1 O13' 43.2(4) . . ?
O12 Cl1 O13' 95.2(4) . . ?
O11 Cl1 O13' 94.2(3) . . ?
O14' Cl1 O12' 119.8(3) . . ?
O13 Cl1 O12' 117.0(4) . . ?
O12 Cl1 O12' 16.2(3) . . ?
O11 Cl1 O12' 106.8(2) . . ?
O13' Cl1 O12' 108.9(4) . . ?
O14' Cl1 O14 35.2(3) . . ?
O13 Cl1 O14 106.3(3) . . ?
O12 Cl1 O14 105.5(3) . . ?
O11 Cl1 O14 98.6(2) . . ?
O13' Cl1 O14 146.9(4) . . ?
O12' Cl1 O14 96.4(2) . . ?

loop_
_geom_bond_atom_site_label_1
_geom_bond_atom_site_label_2
_geom_bond_distance
_geom_bond_site_symmetry_2
_geom_bond_publ_flag
Cu1 N9 2.0534(17) 7 ?
Cu1 N9 2.0534(17) . ?
Cu1 N5 2.1303(18) 7 ?
Cu1 N5 2.1303(18) . ?
Cu1 N1 2.3800(19) . ?
Cu1 N1 2.3800(19) 7 ?
Cu2 N13 1.917(2) . ?
Cu2 N2 2.0688(19) . ?
Cu2 N6 2.0794(18) . ?
Cu2 N10 2.0829(17) . ?
S1 C13 1.627(3) . ?
N1 C2 1.310(3) . ?
N1 N2 1.379(3) . ?
N2 C3 1.306(3) . ?
N3 C3 1.331(3) . ?
N3 C2 1.346(3) . ?
N3 N4 1.419(3) . ?
N5 C6 1.320(3) . ?
N5 N6 1.392(3) . ?
N6 C7 1.298(3) . ?
N7 C7 1.340(3) . ?
N7 C6 1.364(3) . ?
N7 N8 1.409(3) . ?
N9 C10 1.299(3) . ?
N9 N10 1.390(2) . ?
N10 C11 1.309(3) . ?
N11 C10 1.352(3) . ?
N11 C11 1.355(3) . ?
N11 N12 1.422(3) . ?
N13 C13 1.150(3) . ?
C1 C2 1.519(3) . ?
C3 C4 1.467(4) . ?
C5 C6 1.497(4) . ?
C7 C8 1.467(4) . ?
C9 C10 1.487(3) . ?
C11 C12 1.472(3) . ?
Cl1 O14' 1.277(6) . ?
Cl1 O13 1.304(6) . ?
Cl1 O12 1.333(4) . ?
Cl1 O11 1.395(3) . ?
Cl1 O13' 1.448(10) . ?
Cl1 O12' 1.491(4) . ?
Cl1 O14 1.531(5) . ?
